data_7007390
loop_
_publ_author_name
'Moser, Carmen'
'Orthaber, Andreas'
'Nieger, Martin'
'Belaj, Ferdinand'
'Pietschnig, Rudolf'

_publ_section_title
;
 The homologous series of 1,1'-ferrocenylenebisdihalophosphanes
 (C5H4PX2)2Fe (X = F, Cl, Br, I): precursors for the first metallocene
 bridged bisphosphaalkene.
;
_journal_issue 32
_journal_name_full 'Dalton transactions (Cambridge, England : 2003)'
_journal_page_first 3879
_journal_page_last 3885
_journal_paper_doi 10.1039/b604501d
_journal_year 2006
_chemical_formula_moiety 'C10 H8 Br4 Fe P2'
_chemical_formula_sum 'C10 H8 Br4 Fe P2'
_chemical_formula_weight 565.59
_chemical_name_common 1,1'-bis(dibromophosphano)ferrocene
_chemical_name_systematic ' 1,1'-bis(dibromophosphano)ferrocene'
_space_group_IT_number 13
_symmetry_cell_setting monoclinic
_symmetry_space_group_name_Hall '-P 2yac'
_symmetry_space_group_name_H-M 'P 1 2/n 1'
_atom_sites_solution_hydrogens geom
_atom_sites_solution_primary direct
_atom_sites_solution_secondary difmap
_audit_creation_method 'manual edited SHELXL-97 .cif file'
_cell_angle_alpha 90.00
_cell_angle_beta 119.010(18)
_cell_angle_gamma 90.00
_cell_formula_units_Z 4
_cell_length_a 13.647(4)
_cell_length_b 8.992(2)
_cell_length_c 13.668(3)
_cell_measurement_reflns_used 45
_cell_measurement_temperature 100(2)
_cell_measurement_theta_max 21.35
_cell_measurement_theta_min 15.38
_cell_volume 1466.8(7)
_computing_cell_refinement 'local software'
_computing_data_collection 'local software'
_computing_data_reduction 'local software'
_computing_molecular_graphics 'ORTEP (Johnson, 1965)'
_computing_publication_material 'SHELXL-97 (Sheldrick, 1997)'
_computing_structure_refinement 'SHELXL-97 (Sheldrick, 1997)'
_computing_structure_solution 'SHELXS-97 (Sheldrick, 1997)'
_diffrn_ambient_temperature 100(2)
_diffrn_measured_fraction_theta_full 0.998
_diffrn_measured_fraction_theta_max 0.998
_diffrn_measurement_device 'four-circle diffractometer'
_diffrn_measurement_device_type Stoe
_diffrn_measurement_method '\w scans'
_diffrn_radiation_monochromator graphite
_diffrn_radiation_source 'fine-focus sealed tube'
_diffrn_radiation_type MoK\a
_diffrn_radiation_wavelength 0.71069
_diffrn_reflns_av_R_equivalents 0.0682
_diffrn_reflns_av_sigmaI/netI 0.0658
_diffrn_reflns_limit_h_max 15
_diffrn_reflns_limit_h_min -16
_diffrn_reflns_limit_k_max 11
_diffrn_reflns_limit_k_min -11
_diffrn_reflns_limit_l_max 16
_diffrn_reflns_limit_l_min -1
_diffrn_reflns_number 6511
_diffrn_reflns_theta_full 25.99
_diffrn_reflns_theta_max 25.99
_diffrn_reflns_theta_min 2.83
_diffrn_standards_decay_% 4.2
_diffrn_standards_interval_count 100
_diffrn_standards_number 3
_exptl_absorpt_coefficient_mu 12.116
_exptl_absorpt_correction_T_max 0.3795
_exptl_absorpt_correction_T_min 0.2849
_exptl_absorpt_correction_type empirical
_exptl_absorpt_process_details 'Parkin, S., Moezzi, B. and Hope H. (1995) J. Appl. Cryst. 28, 53-56'
_exptl_crystal_colour red
_exptl_crystal_density_diffrn 2.561
_exptl_crystal_density_method 'not measured'
_exptl_crystal_description block
_exptl_crystal_F_000 1056
_exptl_crystal_size_max 0.10
_exptl_crystal_size_mid 0.08
_exptl_crystal_size_min 0.08
_refine_diff_density_max 1.511
_refine_diff_density_min -1.483
_refine_diff_density_rms 0.217
_refine_ls_extinction_method none
_refine_ls_goodness_of_fit_ref 1.030
_refine_ls_hydrogen_treatment constr
_refine_ls_matrix_type full
_refine_ls_number_parameters 158
_refine_ls_number_reflns 2882
_refine_ls_number_restraints 0
_refine_ls_restrained_S_all 1.030
_refine_ls_R_factor_all 0.0505
_refine_ls_R_factor_gt 0.0473
_refine_ls_shift/su_max 0.000
_refine_ls_shift/su_mean 0.000
_refine_ls_structure_factor_coef Fsqd
_refine_ls_weighting_details 'calc w=1/[\s^2^(Fo^2^)+(0.0680P)^2^+4.5809P] where P=(Fo^2^+2Fc^2^)/3'
_refine_ls_weighting_scheme calc
_refine_ls_wR_factor_gt 0.1177
_refine_ls_wR_factor_ref 0.1204
_reflns_number_gt 2709
_reflns_number_total 2882
_reflns_threshold_expression >2sigma(I)
_cod_data_source_file b604501d.txt
_cod_data_source_block rp104a_compound_3c
_cod_original_sg_symbol_H-M 'P 2/n'
_cod_database_code 7007390

loop_
_symmetry_equiv_pos_as_xyz
'x, y, z'
'-x+1/2, y, -z+1/2'
'-x, -y, -z'
'x-1/2, -y, z-1/2'

loop_
_atom_site_label
_atom_site_type_symbol
_atom_site_fract_x
_atom_site_fract_y
_atom_site_fract_z
_atom_site_U_iso_or_equiv
_atom_site_adp_type
_atom_site_occupancy
_atom_site_symmetry_multiplicity
_atom_site_calc_flag
_atom_site_refinement_flags
_atom_site_disorder_assembly
_atom_site_disorder_group
Fe1 Fe 0.7500 0.95335(18) 0.2500 0.0134(4) Uani 1 2 d S . .
P1 P 0.6774(2) 0.8672(2) 0.4487(2) 0.0183(5) Uani 1 1 d . . .
Br11 Br 0.54704(9) 1.04291(11) 0.37424(9) 0.0310(3) Uani 1 1 d . . .
Br12 Br 0.76407(8) 0.94765(10) 0.62656(8) 0.0245(2) Uani 1 1 d . . .
C11 C 0.7774(7) 0.9287(9) 0.4095(7) 0.0175(18) Uani 1 1 d . . .
C12 C 0.8463(7) 0.8258(10) 0.3883(7) 0.0175(18) Uani 1 1 d . . .
H12 H 0.8447 0.7205 0.3931 0.021(13) Uiso 1 1 calc R . .
C13 C 0.9169(8) 0.9088(12) 0.3589(8) 0.024(2) Uani 1 1 d . . .
H13 H 0.9699 0.8683 0.3401 0.021(13) Uiso 1 1 calc R . .
C14 C 0.8950(8) 1.0609(11) 0.3625(8) 0.023(2) Uani 1 1 d . . .
H14 H 0.9314 1.1405 0.3474 0.021(13) Uiso 1 1 calc R . .
C15 C 0.8084(8) 1.0759(10) 0.3928(8) 0.0197(19) Uani 1 1 d . . .
H15 H 0.7772 1.1666 0.4005 0.021(13) Uiso 1 1 calc R . .
Fe2 Fe 0.2500 0.53529(18) 0.2500 0.0129(4) Uani 1 2 d S . .
P2 P 0.44274(18) 0.4149(2) 0.1805(2) 0.0181(5) Uani 1 1 d . . .
Br21 Br 0.38856(9) 0.58915(12) 0.05008(9) 0.0318(3) Uani 1 1 d . . .
Br22 Br 0.62908(8) 0.46026(10) 0.26939(9) 0.0250(3) Uani 1 1 d . . .
C21 C 0.4086(6) 0.4977(10) 0.2794(7) 0.0147(16) Uani 1 1 d . . .
C22 C 0.3838(7) 0.4030(10) 0.3492(7) 0.0177(19) Uani 1 1 d . . .
H22 H 0.3843 0.2973 0.3500 0.022(14) Uiso 1 1 calc R . .
C23 C 0.3583(7) 0.4984(13) 0.4170(9) 0.023(2) Uani 1 1 d . . .
H23 H 0.3396 0.4666 0.4721 0.022(14) Uiso 1 1 calc R . .
C24 C 0.3655(8) 0.6493(12) 0.3889(8) 0.027(2) Uani 1 1 d . . .
H24 H 0.3513 0.7347 0.4210 0.022(14) Uiso 1 1 calc R . .
C25 C 0.3973(7) 0.6495(10) 0.3048(8) 0.0168(17) Uani 1 1 d . . .
H25 H 0.4092 0.7350 0.2711 0.022(14) Uiso 1 1 calc R . .

loop_
_atom_site_aniso_label
_atom_site_aniso_U_11
_atom_site_aniso_U_22
_atom_site_aniso_U_33
_atom_site_aniso_U_23
_atom_site_aniso_U_13
_atom_site_aniso_U_12
Fe1 0.0115(8) 0.0125(8) 0.0133(9) 0.000 0.0038(7) 0.000
P1 0.0204(11) 0.0152(10) 0.0234(12) -0.0044(9) 0.0139(10) -0.0023(9)
Br11 0.0206(5) 0.0424(6) 0.0267(6) -0.0037(4) 0.0089(4) 0.0098(4)
Br12 0.0278(6) 0.0281(5) 0.0183(5) 0.0018(3) 0.0116(4) 0.0054(4)
C11 0.016(4) 0.014(4) 0.018(4) 0.000(3) 0.005(3) -0.006(3)
C12 0.017(4) 0.023(4) 0.014(4) 0.000(3) 0.009(4) 0.000(4)
C13 0.013(5) 0.032(5) 0.019(5) 0.011(4) 0.001(4) 0.002(4)
C14 0.014(4) 0.032(5) 0.012(4) 0.006(4) -0.004(4) -0.010(4)
C15 0.022(5) 0.009(4) 0.021(5) -0.001(3) 0.005(4) -0.005(4)
Fe2 0.0060(8) 0.0125(8) 0.0182(9) 0.000 0.0043(7) 0.000
P2 0.0139(11) 0.0157(10) 0.0276(13) -0.0016(9) 0.0124(10) -0.0028(9)
Br21 0.0233(5) 0.0401(5) 0.0294(6) 0.0111(4) 0.0107(4) 0.0008(4)
Br22 0.0130(5) 0.0311(5) 0.0324(6) 0.0047(4) 0.0122(4) 0.0017(3)
C21 0.005(3) 0.016(4) 0.021(5) 0.003(4) 0.004(3) 0.000(3)
C22 0.012(4) 0.018(4) 0.017(4) 0.004(4) 0.001(4) 0.004(3)
C23 0.010(4) 0.031(5) 0.029(6) 0.005(4) 0.010(4) 0.007(4)
C24 0.014(4) 0.034(5) 0.026(5) -0.005(4) 0.004(4) 0.001(4)
C25 0.007(4) 0.016(4) 0.024(5) 0.000(3) 0.004(3) -0.003(3)

loop_
_atom_type_symbol
_atom_type_description
_atom_type_scat_dispersion_real
_atom_type_scat_dispersion_imag
_atom_type_scat_source
C C 0.0033 0.0016 'International Tables Vol C Tables 4.2.6.8 and 6.1.1.4'
H H 0.0000 0.0000 'International Tables Vol C Tables 4.2.6.8 and 6.1.1.4'
Br Br -0.2901 2.4595 'International Tables Vol C Tables 4.2.6.8 and 6.1.1.4'
Fe Fe 0.3463 0.8444 'International Tables Vol C Tables 4.2.6.8 and 6.1.1.4'
P P 0.1023 0.0942 'International Tables Vol C Tables 4.2.6.8 and 6.1.1.4'

loop_
_geom_angle_atom_site_label_1
_geom_angle_atom_site_label_2
_geom_angle_atom_site_label_3
_geom_angle
_geom_angle_site_symmetry_1
_geom_angle_site_symmetry_3
_geom_angle_publ_flag
C15 Fe1 C15 114.5(5) . 2_655 ?
C15 Fe1 C11 41.4(3) . . ?
C15 Fe1 C11 150.2(4) . 2_655 ?
C11 Fe1 C11 167.5(5) . 2_655 ?
C15 Fe1 C12 164.5(4) . 2_655 ?
C11 Fe1 C12 128.9(3) . 2_655 ?
C15 Fe1 C12 69.0(4) . . ?
C11 Fe1 C12 41.4(3) . . ?
C12 Fe1 C12 112.0(5) . 2_655 ?
C15 Fe1 C14 41.0(4) . . ?
C11 Fe1 C14 69.0(4) . . ?
C12 Fe1 C14 67.7(4) . . ?
C15 Fe1 C14 104.4(4) . 2_655 ?
C11 Fe1 C14 117.4(4) . 2_655 ?
C12 Fe1 C14 154.5(4) . 2_655 ?
C14 Fe1 C14 124.1(5) . 2_655 ?
C15 Fe1 C13 125.3(4) . 2_655 ?
C11 Fe1 C13 108.4(4) . 2_655 ?
C12 Fe1 C13 123.0(4) . 2_655 ?
C14 Fe1 C13 161.8(4) . 2_655 ?
C15 Fe1 C13 68.4(4) . . ?
C11 Fe1 C13 69.0(4) . . ?
C12 Fe1 C13 40.4(4) . . ?
C14 Fe1 C13 39.8(4) . . ?
C13 Fe1 C13 157.6(6) . 2_655 ?
C11 P1 Br11 101.6(3) . . yes
C11 P1 Br12 98.5(3) . . yes
Br11 P1 Br12 98.67(9) . . yes
C15 C11 C12 106.6(8) . . yes
C15 C11 P1 131.3(7) . . yes
C12 C11 P1 122.0(6) . . yes
C15 C11 Fe1 69.3(5) . . ?
C12 C11 Fe1 69.8(5) . . ?
P1 C11 Fe1 125.9(5) . . ?
C13 C12 C11 108.5(8) . . ?
C13 C12 Fe1 70.5(5) . . ?
C11 C12 Fe1 68.8(5) . . ?
C13 C12 H12 125.8 . . ?
C11 C12 H12 125.8 . . ?
Fe1 C12 H12 126.5 . . ?
C14 C13 C12 108.5(9) . . ?
C14 C13 Fe1 70.0(5) . . ?
C12 C13 Fe1 69.2(5) . . ?
C14 C13 H13 125.8 . . ?
C12 C13 H13 125.8 . . ?
Fe1 C13 H13 126.6 . . ?
C13 C14 C15 108.7(8) . . ?
C13 C14 Fe1 70.2(5) . . ?
C15 C14 Fe1 68.5(5) . . ?
C13 C14 H14 125.7 . . ?
C15 C14 H14 125.7 . . ?
Fe1 C14 H14 127.2 . . ?
C14 C15 C11 107.8(8) . . ?
C14 C15 Fe1 70.6(5) . . ?
C11 C15 Fe1 69.3(5) . . ?
C14 C15 H15 126.1 . . ?
C11 C15 H15 126.1 . . ?
Fe1 C15 H15 125.6 . . ?
C21 Fe2 C21 160.8(5) . 2 ?
C21 Fe2 C22 123.9(4) . 2 ?
C21 Fe2 C22 41.3(4) . . ?
C22 Fe2 C22 108.9(5) . 2 ?
C21 Fe2 C25 41.2(3) . . ?
C22 Fe2 C25 69.3(3) . . ?
C21 Fe2 C25 156.8(4) . 2 ?
C22 Fe2 C25 159.4(4) . 2 ?
C25 Fe2 C25 119.8(5) . 2 ?
C21 Fe2 C23 108.4(4) . 2 ?
C22 Fe2 C23 124.9(4) . 2 ?
C25 Fe2 C23 122.4(4) . 2 ?
C21 Fe2 C23 68.3(4) . . ?
C22 Fe2 C23 40.6(4) . . ?
C25 Fe2 C23 68.0(4) . . ?
C23 Fe2 C23 161.4(6) . 2 ?
C21 Fe2 C24 68.5(4) . . ?
C22 Fe2 C24 68.9(4) . . ?
C25 Fe2 C24 40.2(4) . . ?
C23 Fe2 C24 40.6(4) . . ?
C21 Fe2 C24 122.1(4) . 2 ?
C22 Fe2 C24 159.9(4) . 2 ?
C25 Fe2 C24 105.3(4) . 2 ?
C23 Fe2 C24 157.0(4) . 2 ?
C24 Fe2 C24 120.2(6) . 2 ?
C21 P2 Br21 101.9(3) . . yes
C21 P2 Br22 99.0(3) . . yes
Br21 P2 Br22 98.90(9) . . yes
C25 C21 C22 108.4(8) . . yes
C25 C21 P2 132.5(7) . . yes
C22 C21 P2 119.1(7) . . yes
C25 C21 Fe2 70.2(5) . . ?
C22 C21 Fe2 70.0(5) . . ?
P2 C21 Fe2 124.3(4) . . ?
C23 C22 C21 106.6(9) . . ?
C23 C22 Fe2 70.1(5) . . ?
C21 C22 Fe2 68.7(5) . . ?
C23 C22 H22 126.7 . . ?
C21 C22 H22 126.7 . . ?
Fe2 C22 H22 126.0 . . ?
C22 C23 C24 109.1(9) . . ?
C22 C23 Fe2 69.3(6) . . ?
C24 C23 Fe2 69.7(6) . . ?
C22 C23 H23 125.4 . . ?
C24 C23 H23 125.4 . . ?
Fe2 C23 H23 127.1 . . ?
C25 C24 C23 108.0(9) . . ?
C25 C24 Fe2 69.6(5) . . ?
C23 C24 Fe2 69.7(6) . . ?
C25 C24 H24 126.0 . . ?
C23 C24 H24 126.0 . . ?
Fe2 C24 H24 126.3 . . ?
C24 C25 C21 107.9(8) . . ?
C24 C25 Fe2 70.3(5) . . ?
C21 C25 Fe2 68.6(4) . . ?
C24 C25 H25 126.1 . . ?
C21 C25 H25 126.1 . . ?
Fe2 C25 H25 126.6 . . ?

loop_
_geom_bond_atom_site_label_1
_geom_bond_atom_site_label_2
_geom_bond_distance
_geom_bond_site_symmetry_2
_geom_bond_publ_flag
Fe1 C11 2.038(9) . yes
Fe1 C12 2.051(9) . yes
Fe1 C13 2.067(9) . yes
Fe1 C14 2.065(9) . yes
Fe1 C15 2.037(9) . yes
P1 C11 1.779(9) . yes
P1 Br11 2.223(3) . yes
P1 Br12 2.246(3) . yes
C11 C15 1.441(11) . ?
C11 C12 1.445(12) . ?
C12 C13 1.421(13) . ?
C12 H12 0.95 . ?
C13 C14 1.406(14) . ?
C13 H13 0.95 . ?
C14 C15 1.435(14) . ?
C14 H14 0.95 . ?
C15 H15 0.95 . ?
Fe2 C21 2.028(8) . yes
Fe2 C22 2.046(8) . yes
Fe2 C23 2.057(10) . yes
Fe2 C24 2.058(10) . yes
Fe2 C25 2.049(8) . yes
P2 C21 1.792(9) . yes
P2 Br21 2.213(3) . yes
P2 Br22 2.261(3) . yes
C21 C25 1.436(12) . ?
C21 C22 1.436(13) . ?
C22 C23 1.424(14) . ?
C22 H22 0.95 . ?
C23 C24 1.427(16) . ?
C23 H23 0.95 . ?
C24 C25 1.411(14) . ?
C24 H24 0.95 . ?
C25 H25 0.95 . ?

loop_
_geom_torsion_atom_site_label_1
_geom_torsion_atom_site_label_2
_geom_torsion_atom_site_label_3
_geom_torsion_atom_site_label_4
_geom_torsion
_geom_torsion_site_symmetry_1
_geom_torsion_site_symmetry_2
_geom_torsion_site_symmetry_3
_geom_torsion_site_symmetry_4
_geom_torsion_publ_flag
Br11 P1 C11 C15 31.4(9) . . . . yes
Br12 P1 C11 C15 -69.3(9) . . . . yes
Br11 P1 C11 C12 -148.8(7) . . . . yes
Br12 P1 C11 C12 110.5(7) . . . . yes
Br11 P1 C11 Fe1 -61.7(6) . . . . ?
Br12 P1 C11 Fe1 -162.4(5) . . . . ?
C15 Fe1 C11 C15 -44.3(12) 2_655 . . . ?
C12 Fe1 C11 C15 -163.1(5) 2_655 . . . ?
C12 Fe1 C11 C15 117.7(7) . . . . ?
C14 Fe1 C11 C15 38.0(6) . . . . ?
C14 Fe1 C11 C15 -80.6(6) 2_655 . . . ?
C13 Fe1 C11 C15 -122.8(6) 2_655 . . . ?
C13 Fe1 C11 C15 80.8(6) . . . . ?
C15 Fe1 C11 C12 -117.7(7) . . . . ?
C15 Fe1 C11 C12 -162.0(7) 2_655 . . . ?
C12 Fe1 C11 C12 79.2(8) 2_655 . . . ?
C14 Fe1 C11 C12 -79.7(6) . . . . ?
C14 Fe1 C11 C12 161.7(5) 2_655 . . . ?
C13 Fe1 C11 C12 119.4(5) 2_655 . . . ?
C13 Fe1 C11 C12 -37.0(5) . . . . ?
C15 Fe1 C11 P1 126.7(9) . . . . ?
C15 Fe1 C11 P1 82.4(9) 2_655 . . . ?
C12 Fe1 C11 P1 -36.4(8) 2_655 . . . ?
C12 Fe1 C11 P1 -115.5(8) . . . . ?
C14 Fe1 C11 P1 164.7(7) . . . . ?
C14 Fe1 C11 P1 46.2(7) 2_655 . . . ?
C13 Fe1 C11 P1 3.9(7) 2_655 . . . ?
C13 Fe1 C11 P1 -152.5(7) . . . . ?
C15 C11 C12 C13 -0.3(10) . . . . ?
P1 C11 C12 C13 179.9(7) . . . . yes
Fe1 C11 C12 C13 59.5(6) . . . . ?
C15 C11 C12 Fe1 -59.8(6) . . . . ?
P1 C11 C12 Fe1 120.4(6) . . . . ?
C15 Fe1 C12 C13 -81.0(6) . . . . ?
C15 Fe1 C12 C13 25.1(16) 2_655 . . . ?
C11 Fe1 C12 C13 -119.9(8) . . . . ?
C11 Fe1 C12 C13 71.2(7) 2_655 . . . ?
C12 Fe1 C12 C13 115.6(6) 2_655 . . . ?
C14 Fe1 C12 C13 -36.8(6) . . . . ?
C14 Fe1 C12 C13 -160.2(9) 2_655 . . . ?
C13 Fe1 C12 C13 159.8(6) 2_655 . . . ?
C15 Fe1 C12 C11 38.9(5) . . . . ?
C15 Fe1 C12 C11 145.0(13) 2_655 . . . ?
C11 Fe1 C12 C11 -169.0(4) 2_655 . . . ?
C12 Fe1 C12 C11 -124.5(5) 2_655 . . . ?
C14 Fe1 C12 C11 83.0(6) . . . . ?
C14 Fe1 C12 C11 -40.4(10) 2_655 . . . ?
C13 Fe1 C12 C11 -80.4(6) 2_655 . . . ?
C13 Fe1 C12 C11 119.9(8) . . . . ?
C11 C12 C13 C14 0.7(10) . . . . ?
Fe1 C12 C13 C14 59.2(6) . . . . ?
C11 C12 C13 Fe1 -58.5(6) . . . . ?
C15 Fe1 C13 C14 -37.4(6) . . . . ?
C15 Fe1 C13 C14 68.1(8) 2_655 . . . ?
C11 Fe1 C13 C14 -82.0(6) . . . . ?
C11 Fe1 C13 C14 111.0(6) 2_655 . . . ?
C12 Fe1 C13 C14 154.4(6) 2_655 . . . ?
C12 Fe1 C13 C14 -119.9(9) . . . . ?
C14 Fe1 C13 C14 32.3(19) 2_655 . . . ?
C13 Fe1 C13 C14 -169.5(6) 2_655 . . . ?
C15 Fe1 C13 C12 82.5(6) . . . . ?
C15 Fe1 C13 C12 -172.0(5) 2_655 . . . ?
C11 Fe1 C13 C12 37.9(5) . . . . ?
C11 Fe1 C13 C12 -129.1(6) 2_655 . . . ?
C12 Fe1 C13 C12 -85.7(8) 2_655 . . . ?
C14 Fe1 C13 C12 119.9(9) . . . . ?
C14 Fe1 C13 C12 152.2(12) 2_655 . . . ?
C12 C13 C14 C15 -0.8(10) . . . . ?
Fe1 C13 C14 C15 57.8(6) . . . . ?
C12 C13 C14 Fe1 -58.7(6) . . . . ?
C15 Fe1 C14 C13 120.5(8) . . . . ?
C15 Fe1 C14 C13 -128.6(6) 2_655 . . . ?
C11 Fe1 C14 C13 82.0(6) . . . . ?
C11 Fe1 C14 C13 -86.2(6) 2_655 . . . ?
C12 Fe1 C14 C13 -57.3(10) 2_655 . . . ?
C12 Fe1 C14 C13 37.3(6) . . . . ?
C14 Fe1 C14 C13 -168.4(7) 2_655 . . . ?
C13 Fe1 C14 C13 167.2(9) 2_655 . . . ?
C15 Fe1 C14 C15 111.0(7) 2_655 . . . ?
C11 Fe1 C14 C15 -38.4(5) . . . . ?
C11 Fe1 C14 C15 153.3(5) 2_655 . . . ?
C12 Fe1 C14 C15 -177.8(7) 2_655 . . . ?
C12 Fe1 C14 C15 -83.1(6) . . . . ?
C14 Fe1 C14 C15 71.1(5) 2_655 . . . ?
C13 Fe1 C14 C15 46.8(15) 2_655 . . . ?
C13 Fe1 C14 C15 -120.5(8) . . . . ?
C13 C14 C15 C11 0.7(10) . . . . ?
Fe1 C14 C15 C11 59.5(6) . . . . ?
C13 C14 C15 Fe1 -58.9(6) . . . . ?
C12 C11 C15 C14 -0.2(10) . . . . ?
P1 C11 C15 C14 179.5(7) . . . . ?
Fe1 C11 C15 C14 -60.3(6) . . . . ?
C12 C11 C15 Fe1 60.1(6) . . . . ?
P1 C11 C15 Fe1 -120.1(8) . . . . ?
C15 Fe1 C15 C14 -83.8(5) 2_655 . . . ?
C11 Fe1 C15 C14 118.7(8) . . . . ?
C11 Fe1 C15 C14 -53.2(10) 2_655 . . . ?
C12 Fe1 C15 C14 176.5(12) 2_655 . . . ?
C12 Fe1 C15 C14 79.8(6) . . . . ?
C14 Fe1 C15 C14 -126.0(7) 2_655 . . . ?
C13 Fe1 C15 C14 -163.8(6) 2_655 . . . ?
C13 Fe1 C15 C14 36.4(5) . . . . ?
C15 Fe1 C15 C11 157.6(6) 2_655 . . . ?
C11 Fe1 C15 C11 -171.9(4) 2_655 . . . ?
C12 Fe1 C15 C11 57.8(15) 2_655 . . . ?
C12 Fe1 C15 C11 -38.8(5) . . . . ?
C14 Fe1 C15 C11 -118.7(8) . . . . ?
C14 Fe1 C15 C11 115.3(6) 2_655 . . . ?
C13 Fe1 C15 C11 77.5(7) 2_655 . . . ?
C13 Fe1 C15 C11 -82.3(6) . . . . ?
Br21 P2 C21 C25 -25.7(8) . . . . yes
Br22 P2 C21 C25 75.5(8) . . . . yes
Br21 P2 C21 C22 152.8(6) . . . . yes
Br22 P2 C21 C22 -106.1(6) . . . . yes
Br21 P2 C21 Fe2 68.1(5) . . . . ?
Br22 P2 C21 Fe2 169.3(5) . . . . ?
C21 Fe2 C21 C25 -164.7(5) 2 . . . ?
C22 Fe2 C21 C25 160.8(5) 2 . . . ?
C22 Fe2 C21 C25 -119.2(8) . . . . ?
C25 Fe2 C21 C25 41.5(13) 2 . . . ?
C23 Fe2 C21 C25 118.5(6) 2 . . . ?
C23 Fe2 C21 C25 -80.9(6) . . . . ?
C24 Fe2 C21 C25 -37.2(6) . . . . ?
C24 Fe2 C21 C25 75.9(6) 2 . . . ?
C22 Fe2 C21 C22 -80.0(8) 2 . . . ?
C25 Fe2 C21 C22 119.2(8) . . . . ?
C25 Fe2 C21 C22 160.7(8) 2 . . . ?
C23 Fe2 C21 C22 -122.2(6) 2 . . . ?
C23 Fe2 C21 C22 38.3(6) . . . . ?
C24 Fe2 C21 C22 82.1(6) . . . . ?
C24 Fe2 C21 C22 -164.8(6) 2 . . . ?
C22 Fe2 C21 P2 32.3(7) 2 . . . ?
C22 Fe2 C21 P2 112.2(8) . . . . ?
C25 Fe2 C21 P2 -128.5(8) . . . . ?
C25 Fe2 C21 P2 -87.0(11) 2 . . . ?
C23 Fe2 C21 P2 -10.0(7) 2 . . . ?
C23 Fe2 C21 P2 150.5(7) . . . . ?
C24 Fe2 C21 P2 -165.7(7) . . . . ?
C24 Fe2 C21 P2 -52.6(7) 2 . . . ?
C25 C21 C22 C23 -0.3(9) . . . . ?
P2 C21 C22 C23 -179.1(6) . . . . yes
Fe2 C21 C22 C23 -60.2(6) . . . . ?
C25 C21 C22 Fe2 59.9(5) . . . . ?
P2 C21 C22 Fe2 -118.9(6) . . . . ?
C21 Fe2 C22 C23 -78.6(7) 2 . . . ?
C21 Fe2 C22 C23 117.8(8) . . . . ?
C22 Fe2 C22 C23 -121.9(6) 2 . . . ?
C25 Fe2 C22 C23 79.9(6) . . . . ?
C25 Fe2 C22 C23 -40.6(13) 2 . . . ?
C23 Fe2 C22 C23 -164.3(6) 2 . . . ?
C24 Fe2 C22 C23 36.7(6) . . . . ?
C24 Fe2 C22 C23 157.9(11) 2 . . . ?
C21 Fe2 C22 C21 163.6(5) 2 . . . ?
C22 Fe2 C22 C21 120.2(6) 2 . . . ?
C25 Fe2 C22 C21 -37.9(5) . . . . ?
C25 Fe2 C22 C21 -158.4(9) 2 . . . ?
C23 Fe2 C22 C21 77.9(7) 2 . . . ?
C23 Fe2 C22 C21 -117.8(8) . . . . ?
C24 Fe2 C22 C21 -81.1(6) . . . . ?
C24 Fe2 C22 C21 40.1(14) 2 . . . ?
C21 C22 C23 C24 0.8(9) . . . . ?
Fe2 C22 C23 C24 -58.5(6) . . . . ?
C21 C22 C23 Fe2 59.3(6) . . . . ?
C21 Fe2 C23 C22 120.9(6) 2 . . . ?
C21 Fe2 C23 C22 -38.9(6) . . . . ?
C22 Fe2 C23 C22 78.1(8) 2 . . . ?
C25 Fe2 C23 C22 -83.5(6) . . . . ?
C25 Fe2 C23 C22 164.3(5) 2 . . . ?
C24 Fe2 C23 C22 -120.9(8) . . . . ?
C24 Fe2 C23 C22 -160.7(9) 2 . . . ?
C21 Fe2 C23 C24 -118.2(6) 2 . . . ?
C21 Fe2 C23 C24 81.9(6) . . . . ?
C22 Fe2 C23 C24 -161.0(5) 2 . . . ?
C22 Fe2 C23 C24 120.9(8) . . . . ?
C25 Fe2 C23 C24 37.4(6) . . . . ?
C25 Fe2 C23 C24 -74.9(6) 2 . . . ?
C24 Fe2 C23 C24 -39.8(14) 2 . . . ?
C22 C23 C24 C25 -1.0(10) . . . . ?
Fe2 C23 C24 C25 -59.2(6) . . . . ?
C22 C23 C24 Fe2 58.2(6) . . . . ?
C21 Fe2 C24 C25 -159.8(5) 2 . . . ?
C21 Fe2 C24 C25 38.1(5) . . . . ?
C22 Fe2 C24 C25 170.1(10) 2 . . . ?
C22 Fe2 C24 C25 82.5(6) . . . . ?
C25 Fe2 C24 C25 -118.3(6) 2 . . . ?
C23 Fe2 C24 C25 -48.7(12) 2 . . . ?
C23 Fe2 C24 C25 119.3(8) . . . . ?
C24 Fe2 C24 C25 -77.5(5) 2 . . . ?
C21 Fe2 C24 C23 80.8(7) 2 . . . ?
C21 Fe2 C24 C23 -81.2(6) . . . . ?
C22 Fe2 C24 C23 50.7(14) 2 . . . ?
C22 Fe2 C24 C23 -36.8(6) . . . . ?
C25 Fe2 C24 C23 -119.3(8) . . . . ?
C25 Fe2 C24 C23 122.4(6) 2 . . . ?
C23 Fe2 C24 C23 -168.0(6) 2 . . . ?
C24 Fe2 C24 C23 163.1(6) 2 . . . ?
C23 C24 C25 C21 0.8(10) . . . . ?
Fe2 C24 C25 C21 -58.5(6) . . . . ?
C23 C24 C25 Fe2 59.3(6) . . . . ?
C22 C21 C25 C24 -0.3(10) . . . . ?
P2 C21 C25 C24 178.2(7) . . . . ?
Fe2 C21 C25 C24 59.5(6) . . . . ?
C22 C21 C25 Fe2 -59.8(5) . . . . ?
P2 C21 C25 Fe2 118.7(7) . . . . ?
C21 Fe2 C25 C24 47.9(12) 2 . . . ?
C21 Fe2 C25 C24 -119.4(8) . . . . ?
C22 Fe2 C25 C24 -170.3(10) 2 . . . ?
C22 Fe2 C25 C24 -81.4(6) . . . . ?
C25 Fe2 C25 C24 78.1(6) 2 . . . ?
C23 Fe2 C25 C24 159.6(6) 2 . . . ?
C23 Fe2 C25 C24 -37.7(6) . . . . ?
C24 Fe2 C25 C24 119.0(7) 2 . . . ?
C21 Fe2 C25 C21 167.3(6) 2 . . . ?
C22 Fe2 C25 C21 -50.9(12) 2 . . . ?
C22 Fe2 C25 C21 38.0(5) . . . . ?
C25 Fe2 C25 C21 -162.5(6) 2 . . . ?
C23 Fe2 C25 C21 -81.0(6) 2 . . . ?
C23 Fe2 C25 C21 81.7(6) . . . . ?
C24 Fe2 C25 C21 119.4(8) . . . . ?
C24 Fe2 C25 C21 -121.6(6) 2 . . . ?
